data_7024303
loop_
_publ_author_name
'Hyman, Lynne M.'
'Stephenson, Clifton J.'
'Dickens, Marina G.'
'Shimizu, Ken D.'
'Franz, Katherine J.'

_publ_section_title
;
 Toward the development of prochelators as fluorescent probes of
 copper-mediated oxidative stress.
;
_journal_issue 2
_journal_name_full 'Dalton transactions (Cambridge, England : 2003)'
_journal_page_first 568
_journal_page_last 576
_journal_paper_doi 10.1039/b914568k
_journal_volume 39
_journal_year 2010
_chemical_formula_sum 'C128 H70 Cl4 Cu4 N8 Na2 O22'
_chemical_formula_weight 2262.68
_chemical_name_common CuFlamS
_chemical_name_systematic
;
?
;
_space_group_IT_number 15
_symmetry_cell_setting monoclinic
_symmetry_space_group_name_Hall '-C 2yc'
_symmetry_space_group_name_H-M 'C 1 2/c 1'
_atom_sites_solution_hydrogens geom
_atom_sites_solution_primary direct
_atom_sites_solution_secondary difmap
_audit_creation_method SHELXL-97
_cell_angle_alpha 90.00
_cell_angle_beta 120.278(6)
_cell_angle_gamma 90.00
_cell_formula_units_Z 4
_cell_length_a 17.948(3)
_cell_length_b 36.076(6)
_cell_length_c 17.331(2)
_cell_measurement_reflns_used 9967
_cell_measurement_temperature 100(2)
_cell_measurement_theta_max 23.86
_cell_measurement_theta_min 2.86
_cell_volume 9691(3)
_computing_cell_refinement SAINT
_computing_data_collection 'Apex II 2.0 Rev.2 (Bruker, 2005)'
_computing_data_reduction 'SAINT 7.12A (Bruker, 2004)'
_computing_molecular_graphics 'SHELXTL 5.1, XP (Sheldrick, 1994)'
_computing_publication_material 'SHELXS-97 (Sheldrick, 1990)'
_computing_structure_refinement 'SHELXL-97 (Sheldrick, 2008)'
_computing_structure_solution 'SHELXS-97 (Sheldrick, 2008)'
_diffrn_ambient_temperature 100(2)
_diffrn_detector_area_resol_mean 8.3
_diffrn_measured_fraction_theta_full 0.917
_diffrn_measured_fraction_theta_max 0.917
_diffrn_measurement_device_type 'Bruker SMART Apex II'
_diffrn_measurement_method \w
_diffrn_radiation_monochromator graphite
_diffrn_radiation_source 'fine-focus sealed tube'
_diffrn_radiation_type MoK\a
_diffrn_radiation_wavelength 0.71073
_diffrn_reflns_av_R_equivalents 0.0670
_diffrn_reflns_av_sigmaI/netI 0.0764
_diffrn_reflns_limit_h_max 20
_diffrn_reflns_limit_h_min -20
_diffrn_reflns_limit_k_max 35
_diffrn_reflns_limit_k_min -41
_diffrn_reflns_limit_l_max 19
_diffrn_reflns_limit_l_min -19
_diffrn_reflns_number 34579
_diffrn_reflns_theta_full 23.96
_diffrn_reflns_theta_max 23.96
_diffrn_reflns_theta_min 2.64
_exptl_absorpt_coefficient_mu 1.062
_exptl_absorpt_correction_T_max 0.8318
_exptl_absorpt_correction_T_min 0.6465
_exptl_absorpt_correction_type multi-scan
_exptl_absorpt_process_details 'SADABS 2.10 (Sheldrick, 2004)'
_exptl_crystal_density_diffrn 1.551
_exptl_crystal_density_method 'not measured'
_exptl_crystal_description 'faceted prism'
_exptl_crystal_F_000 4604
_exptl_crystal_size_max 0.45
_exptl_crystal_size_mid 0.25
_exptl_crystal_size_min 0.18
_refine_diff_density_max 0.927
_refine_diff_density_min -1.070
_refine_diff_density_rms 0.102
_refine_ls_extinction_method none
_refine_ls_goodness_of_fit_ref 1.100
_refine_ls_hydrogen_treatment constr
_refine_ls_matrix_type full
_refine_ls_number_parameters 701
_refine_ls_number_reflns 6948
_refine_ls_number_restraints 0
_refine_ls_restrained_S_all 1.100
_refine_ls_R_factor_all 0.1091
_refine_ls_R_factor_gt 0.0736
_refine_ls_shift/su_max 0.040
_refine_ls_shift/su_mean 0.004
_refine_ls_structure_factor_coef Fsqd
_refine_ls_weighting_details 'calc w=1/[\s^2^(Fo^2^)+(0.1302P)^2^+0.0000P] where P=(Fo^2^+2Fc^2^)/3'
_refine_ls_weighting_scheme calc
_refine_ls_wR_factor_gt 0.1942
_refine_ls_wR_factor_ref 0.2127
_reflns_number_gt 4691
_reflns_number_total 6948
_reflns_threshold_expression I>2\s(I)
_cod_data_source_file b914568k.txt
_cod_data_source_block monoc
_cod_depositor_comments
;
The following automatic conversions were performed:

'_symmetry_cell_setting' value 'Monoclinic' changed to 'monoclinic'
according to /home/saulius/struct/CIF-dictionaries/cif_core.dic
dictionary named 'cif_core.dic' version 2.4.2 from
2011-04-26.

'_exptl_absorpt_correction_type' value 'Multi-scan'
changed to 'multi-scan' according to
/home/saulius/struct/CIF-dictionaries/cif_core.dic dictionary named
'cif_core.dic' version 2.4.2 from 2011-04-26.

Automatic conversion script
Id: cif_fix_values 1891 2012-01-12 08:04:46Z andrius 

2023-11-21
Z value and formula fixed to values more according to usual
chemical conventions.                 miguel
;
_cod_original_formula_sum 'C27 H17.5 Cl Cu N2 Na0.5 O5.5'
_cod_original_formula_weight 565.67
_cod_original_formula_moiety '2(C54 H34 Cl1.72 Cu2 N4 O10), '
_cod_original_formula_units_Z 16
_cod_original_sg_symbol_H-M 'C2/c '
_cod_database_code 7024303

loop_
_symmetry_equiv_pos_as_xyz
'x, y, z'
'-x, y, -z+1/2'
'x+1/2, y+1/2, z'
'-x+1/2, y+1/2, -z+1/2'
'-x, -y, -z'
'x, -y, z-1/2'
'-x+1/2, -y+1/2, -z'
'x+1/2, -y+1/2, z-1/2'

loop_
_atom_site_label
_atom_site_type_symbol
_atom_site_fract_x
_atom_site_fract_y
_atom_site_fract_z
_atom_site_U_iso_or_equiv
_atom_site_adp_type
_atom_site_occupancy
_atom_site_symmetry_multiplicity
_atom_site_calc_flag
_atom_site_refinement_flags
_atom_site_disorder_assembly
_atom_site_disorder_group
Cu1 Cu 0.05990(5) 0.06559(2) 0.84547(5) 0.0402(3) Uani 1 1 d . . .
Cu2 Cu 0.03666(6) 0.18511(3) 0.84738(5) 0.0504(3) Uani 1 1 d . . .
Cl1 Cl 0.09221(10) 0.12593(4) 0.93130(9) 0.0341(4) Uani 1 1 d . . .
Cl2 Cl 0.0000 0.01473(9) 1.2500 0.0445(8) Uani 0.35 1 d P A 1
Cl2A Cl 0.0521(12) 0.0183(4) 1.3338(18) 0.097(7) Uani 0.15 1 d P B 2
Cl3 Cl 0.5000 0.23005(17) 1.2500 0.0607(19) Uani 0.20 1 d P C 1
Cl3A Cl 0.4678(4) 0.22975(14) 1.1561(4) 0.0412(12) Uani 0.30 1 d P D 2
N1 N 0.2073(3) 0.04563(14) 0.9936(3) 0.0346(12) Uani 1 1 d . . .
N1A N 0.0405(4) 0.20381(16) 1.0017(3) 0.0425(13) Uani 1 1 d . . .
N2 N 0.1820(3) 0.05501(13) 0.9078(3) 0.0307(11) Uani 1 1 d . . .
N2A N -0.0214(4) 0.19479(15) 0.9140(3) 0.0391(13) Uani 1 1 d . . .
O1A O -0.1143(3) 0.08277(16) 1.1521(4) 0.0655(15) Uani 1 1 d . . .
H1AA H -0.1571 0.0894 1.1562 0.098 Uiso 1 1 calc R . .
O1 O 0.4414(4) -0.08934(17) 1.0065(4) 0.0810(19) Uani 1 1 d . . .
H1A H 0.4943 -0.0855 1.0268 0.122 Uiso 1 1 calc R . .
O2 O 0.4731(3) 0.03135(15) 1.1133(4) 0.0666(16) Uani 1 1 d . . .
O2A O -0.1314(4) 0.20772(18) 1.0883(4) 0.085(2) Uani 1 1 d . . .
O3 O 0.5244(4) 0.15945(15) 1.1560(4) 0.0661(15) Uani 1 1 d . . .
H3A H 0.5731 0.1511 1.1691 0.099 Uiso 1 1 calc R . .
O3B O -0.1723(7) 0.3363(3) 1.0417(11) 0.206(7) Uani 1 1 d . . .
H3BA H -0.2131 0.3299 1.0494 0.309 Uiso 1 1 calc R . .
O4A O 0.1403(3) 0.20988(13) 0.9578(3) 0.0460(12) Uani 1 1 d . . .
O4 O 0.0664(3) 0.04159(11) 0.9553(3) 0.0355(10) Uani 1 1 d . . .
O5A O -0.0750(3) 0.18193(11) 0.7378(3) 0.0365(10) Uani 1 1 d . . .
O5 O 0.0612(3) 0.07177(11) 0.7348(2) 0.0324(9) Uani 1 1 d . . .
C1A C 0.0266(4) 0.1401(2) 1.1084(4) 0.0448(17) Uani 1 1 d . . .
H1AB H 0.0765 0.1374 1.1032 0.054 Uiso 1 1 calc R . .
C1 C 0.2830(5) -0.02704(19) 1.0066(5) 0.0479(17) Uani 1 1 d . . .
H1B H 0.2231 -0.0264 0.9868 0.058 Uiso 1 1 calc R . .
C2 C 0.3166(5) -0.0580(2) 0.9924(5) 0.057(2) Uani 1 1 d . . .
H2A H 0.2814 -0.0790 0.9644 0.068 Uiso 1 1 calc R . .
C2A C -0.0063(5) 0.1093(2) 1.1258(5) 0.0526(19) Uani 1 1 d . . .
H2AA H 0.0196 0.0858 1.1315 0.063 Uiso 1 1 calc R . .
C3A C -0.0792(5) 0.1130(2) 1.1351(5) 0.055(2) Uani 1 1 d . . .
C3 C 0.4045(6) -0.0583(2) 1.0200(5) 0.060(2) Uani 1 1 d . . .
C4A C -0.1183(5) 0.1450(3) 1.1218(5) 0.065(2) Uani 1 1 d . . .
H4AA H -0.1693 0.1469 1.1252 0.078 Uiso 1 1 calc R . .
C4 C 0.4553(5) -0.0294(2) 1.0602(5) 0.058(2) Uani 1 1 d . . .
H4A H 0.5149 -0.0302 1.0787 0.069 Uiso 1 1 calc R . .
C5 C 0.4190(4) 0.00218(19) 1.0746(4) 0.0461(17) Uani 1 1 d . . .
C5A C -0.0850(5) 0.1763(2) 1.1027(5) 0.057(2) Uani 1 1 d . . .
C6A C -0.0093(4) 0.17559(19) 1.0978(4) 0.0408(16) Uani 1 1 d . . .
C6 C 0.3327(4) 0.00389(17) 1.0489(4) 0.0357(14) Uani 1 1 d . . .
C7 C 0.2959(4) 0.03796(16) 1.0690(4) 0.0339(14) Uani 1 1 d . . .
C7A C 0.0291(4) 0.20863(18) 1.0812(4) 0.0390(15) Uani 1 1 d . . .
C8 C 0.3545(4) 0.07114(17) 1.0899(4) 0.0344(14) Uani 1 1 d . . .
C8A C -0.0270(5) 0.2428(2) 1.0675(4) 0.0459(17) Uani 1 1 d . . .
C9 C 0.3272(4) 0.10717(18) 1.0886(4) 0.0435(16) Uani 1 1 d . . .
H9A H 0.2686 0.1116 1.0712 0.052 Uiso 1 1 calc R . .
C9A C -0.0048(6) 0.2765(3) 1.0484(6) 0.076(3) Uani 1 1 d . . .
H9AA H 0.0442 0.2784 1.0413 0.091 Uiso 1 1 calc R . .
C10 C 0.3829(5) 0.13680(18) 1.1120(4) 0.0442(17) Uani 1 1 d . . .
H10A H 0.3629 0.1612 1.1118 0.053 Uiso 1 1 calc R . .
C10A C -0.0521(7) 0.3075(3) 1.0397(9) 0.100(4) Uani 1 1 d . . .
H10B H -0.0355 0.3307 1.0272 0.120 Uiso 1 1 calc R . .
C11 C 0.4683(5) 0.1309(2) 1.1359(5) 0.0480(17) Uani 1 1 d . . .
C11A C -0.1230(8) 0.3054(3) 1.0488(10) 0.111(4) Uani 1 1 d . . .
C12 C 0.4964(5) 0.0956(2) 1.1382(5) 0.058(2) Uani 1 1 d . . .
H12A H 0.5553 0.0912 1.1568 0.069 Uiso 1 1 calc R . .
C12A C -0.1483(6) 0.2729(3) 1.0656(6) 0.078(3) Uani 1 1 d . . .
H12B H -0.1984 0.2715 1.0710 0.093 Uiso 1 1 calc R . .
C13 C 0.4391(4) 0.06555(19) 1.1133(4) 0.0451(17) Uani 1 1 d . . .
C13A C -0.0989(6) 0.2405(2) 1.0753(5) 0.060(2) Uani 1 1 d . . .
C14 C 0.2732(4) 0.03067(17) 1.1417(4) 0.0374(15) Uani 1 1 d . . .
C14A C 0.1222(5) 0.21534(17) 1.1503(4) 0.0441(17) Uani 1 1 d . . .
C15A C 0.1574(5) 0.2191(2) 1.2423(4) 0.054(2) Uani 1 1 d . . .
H15A H 0.1224 0.2180 1.2690 0.065 Uiso 1 1 calc R . .
C15 C 0.3292(4) 0.02484(18) 1.2316(4) 0.0405(16) Uani 1 1 d . . .
H15B H 0.3899 0.0246 1.2559 0.049 Uiso 1 1 calc R . .
C16A C 0.2451(6) 0.2244(2) 1.2926(5) 0.062(2) Uani 1 1 d . . .
H16A H 0.2709 0.2267 1.3555 0.075 Uiso 1 1 calc R . .
C16 C 0.2929(5) 0.01933(19) 1.2853(4) 0.0459(17) Uani 1 1 d . . .
H16B H 0.3299 0.0154 1.3476 0.055 Uiso 1 1 calc R . .
C17A C 0.2983(5) 0.22664(19) 1.2547(5) 0.054(2) Uani 1 1 d . . .
H17A H 0.3586 0.2303 1.2921 0.065 Uiso 1 1 calc R . .
C17 C 0.2049(4) 0.01934(17) 1.2511(4) 0.0398(16) Uani 1 1 d . . .
H17B H 0.1829 0.0161 1.2903 0.048 Uiso 1 1 calc R . .
C18A C 0.2631(5) 0.22345(18) 1.1631(5) 0.0488(18) Uani 1 1 d . . .
H18A H 0.2976 0.2255 1.1360 0.059 Uiso 1 1 calc R . .
C18 C 0.1481(5) 0.02397(16) 1.1608(4) 0.0378(15) Uani 1 1 d . . .
H18B H 0.0874 0.0230 1.1364 0.045 Uiso 1 1 calc R . .
C19A C 0.1747(5) 0.21712(17) 1.1128(4) 0.0424(16) Uani 1 1 d . . .
C19 C 0.1843(4) 0.03020(16) 1.1074(4) 0.0319(14) Uani 1 1 d . . .
C20A C 0.1210(4) 0.21011(16) 1.0173(4) 0.0387(15) Uani 1 1 d . . .
C20 C 0.1441(4) 0.03927(16) 1.0127(4) 0.0333(14) Uani 1 1 d . . .
C21 C 0.2367(4) 0.06025(16) 0.8814(4) 0.0342(14) Uani 1 1 d . . .
H21A H 0.2964 0.0576 0.9239 0.041 Uiso 1 1 calc R . .
C21A C -0.1005(4) 0.19082(17) 0.8904(4) 0.0366(15) Uani 1 1 d . . .
H21B H -0.1167 0.1938 0.9345 0.044 Uiso 1 1 calc R . .
C22 C 0.2125(4) 0.07000(15) 0.7903(4) 0.0304(13) Uani 1 1 d . . .
C22A C -0.1667(4) 0.18202(16) 0.8010(4) 0.0360(15) Uani 1 1 d . . .
C23 C 0.1276(4) 0.07477(15) 0.7207(4) 0.0297(13) Uani 1 1 d . . .
C23A C -0.1531(4) 0.17857(15) 0.7276(4) 0.0329(14) Uani 1 1 d . . .
C24 C 0.1138(4) 0.08210(17) 0.6351(4) 0.0374(15) Uani 1 1 d . . .
H24A H 0.0565 0.0856 0.5870 0.045 Uiso 1 1 calc R . .
C24A C -0.2230(4) 0.17023(16) 0.6448(4) 0.0361(15) Uani 1 1 d . . .
H24B H -0.2140 0.1664 0.5959 0.043 Uiso 1 1 calc R . .
C25 C 0.1803(4) 0.08431(19) 0.6195(4) 0.0423(16) Uani 1 1 d . . .
H25A H 0.1682 0.0888 0.5602 0.051 Uiso 1 1 calc R . .
C25A C -0.3062(5) 0.16734(19) 0.6308(5) 0.0478(17) Uani 1 1 d . . .
H25B H -0.3538 0.1627 0.5728 0.057 Uiso 1 1 calc R . .
C26 C 0.2654(5) 0.0803(2) 0.6868(4) 0.0461(17) Uani 1 1 d . . .
H26A H 0.3116 0.0823 0.6751 0.055 Uiso 1 1 calc R . .
C26A C -0.3184(5) 0.1715(2) 0.7045(5) 0.0506(18) Uani 1 1 d . . .
H26B H -0.3748 0.1697 0.6962 0.061 Uiso 1 1 calc R . .
C27 C 0.2800(4) 0.07341(18) 0.7716(4) 0.0418(16) Uani 1 1 d . . .
H27A H 0.3378 0.0708 0.8192 0.050 Uiso 1 1 calc R . .
C27A C -0.2506(5) 0.1780(2) 0.7867(4) 0.0476(17) Uani 1 1 d . . .
H27B H -0.2597 0.1799 0.8360 0.057 Uiso 1 1 calc R . .
Na4 Na 0.2641(6) -0.1228(2) 0.7780(6) 0.096(2) Uani 0.50 1 d P . .
O4X O 0.3350(4) -0.13409(15) 0.8665(4) 0.0685(16) Uani 1 1 d . . .
H4X H 0.3235 -0.1277 0.9059 0.8(5) Uiso 1 1 calc R . .
O1X O 0.5000 0.1033(9) 0.7500 0.082(13) Uani 0.13 1 d P E 1
O2X O 0.461(2) 0.1148(7) 0.680(2) 0.083(8) Uani 0.25 1 d P F 2

loop_
_atom_site_aniso_label
_atom_site_aniso_U_11
_atom_site_aniso_U_22
_atom_site_aniso_U_33
_atom_site_aniso_U_23
_atom_site_aniso_U_13
_atom_site_aniso_U_12
Cu1 0.0288(5) 0.0635(6) 0.0266(4) 0.0060(3) 0.0128(3) 0.0109(4)
Cu2 0.0429(5) 0.0837(7) 0.0292(4) 0.0022(4) 0.0215(4) 0.0218(4)
Cl1 0.0370(9) 0.0317(8) 0.0324(8) 0.0003(6) 0.0166(7) 0.0002(6)
Cl2 0.049(2) 0.0309(18) 0.073(3) 0.000 0.045(2) 0.000
Cl2A 0.082(12) 0.040(7) 0.22(2) 0.049(10) 0.113(15) 0.030(7)
Cl3 0.036(3) 0.044(4) 0.103(6) 0.000 0.035(4) 0.000
Cl3A 0.044(3) 0.038(3) 0.057(4) 0.011(2) 0.037(3) 0.010(2)
N1 0.025(3) 0.045(3) 0.032(3) 0.003(2) 0.013(2) 0.004(2)
N1A 0.042(3) 0.058(3) 0.029(3) -0.015(2) 0.019(2) -0.003(3)
N2 0.032(3) 0.035(3) 0.021(2) 0.0014(19) 0.010(2) 0.002(2)
N2A 0.043(4) 0.050(3) 0.029(3) -0.002(2) 0.022(2) 0.004(3)
O1A 0.038(3) 0.086(4) 0.075(4) 0.010(3) 0.030(3) -0.006(3)
O1 0.068(4) 0.071(4) 0.099(4) -0.022(3) 0.038(3) 0.015(3)
O2 0.030(3) 0.066(3) 0.084(4) -0.033(3) 0.014(3) 0.002(2)
O2A 0.100(5) 0.088(4) 0.118(5) 0.061(4) 0.094(4) 0.059(4)
O3 0.058(3) 0.072(4) 0.092(4) -0.009(3) 0.055(3) -0.016(3)
O3B 0.120(8) 0.081(6) 0.44(2) 0.059(9) 0.158(11) 0.063(5)
O4A 0.045(3) 0.059(3) 0.047(3) -0.021(2) 0.033(2) -0.020(2)
O4 0.032(3) 0.040(2) 0.036(2) 0.0073(18) 0.018(2) 0.0001(19)
O5A 0.038(3) 0.049(3) 0.027(2) -0.0014(18) 0.0203(19) -0.013(2)
O5 0.029(2) 0.040(2) 0.026(2) -0.0029(16) 0.0127(18) -0.0057(18)
C1A 0.035(4) 0.058(4) 0.047(4) -0.019(3) 0.024(3) -0.003(3)
C1 0.042(4) 0.052(4) 0.059(4) 0.003(3) 0.032(4) 0.003(3)
C2 0.055(5) 0.047(4) 0.072(5) -0.004(4) 0.035(4) -0.006(4)
C2A 0.052(5) 0.051(4) 0.060(5) -0.020(3) 0.032(4) -0.014(4)
C3A 0.035(4) 0.079(6) 0.043(4) 0.009(4) 0.015(3) 0.007(4)
C3 0.062(5) 0.045(4) 0.068(5) -0.002(4) 0.029(4) 0.020(4)
C4A 0.045(4) 0.101(7) 0.068(5) 0.038(5) 0.044(4) 0.022(5)
C4 0.038(4) 0.067(5) 0.058(4) -0.016(4) 0.016(4) 0.009(4)
C5 0.037(4) 0.044(4) 0.048(4) -0.010(3) 0.014(3) 0.000(3)
C5A 0.063(5) 0.076(5) 0.046(4) 0.015(4) 0.038(4) 0.028(4)
C6A 0.036(4) 0.062(4) 0.025(3) -0.005(3) 0.016(3) 0.008(3)
C6 0.030(3) 0.041(4) 0.033(3) 0.006(3) 0.015(3) 0.007(3)
C7 0.028(3) 0.039(3) 0.028(3) 0.006(2) 0.009(3) 0.008(3)
C7A 0.044(4) 0.048(4) 0.031(3) -0.006(3) 0.023(3) 0.008(3)
C8 0.033(3) 0.040(4) 0.028(3) 0.006(2) 0.013(3) 0.006(3)
C8A 0.050(4) 0.049(4) 0.037(4) -0.005(3) 0.021(3) 0.011(3)
C9 0.037(4) 0.048(4) 0.049(4) 0.012(3) 0.024(3) 0.012(3)
C9A 0.046(5) 0.078(6) 0.092(7) 0.009(5) 0.027(5) 0.007(4)
C10 0.045(4) 0.037(4) 0.049(4) 0.016(3) 0.022(3) 0.006(3)
C10A 0.063(6) 0.060(6) 0.180(12) 0.022(6) 0.063(7) 0.023(5)
C11 0.047(4) 0.054(5) 0.054(4) 0.002(3) 0.033(4) -0.003(4)
C11A 0.086(8) 0.058(6) 0.181(12) 0.041(7) 0.061(8) 0.035(6)
C12 0.040(4) 0.070(5) 0.075(5) -0.016(4) 0.037(4) -0.007(4)
C12A 0.077(6) 0.089(7) 0.082(6) 0.029(5) 0.052(5) 0.042(5)
C13 0.033(4) 0.050(4) 0.043(4) -0.011(3) 0.012(3) 0.007(3)
C13A 0.069(5) 0.076(5) 0.048(4) 0.020(4) 0.040(4) 0.034(5)
C14 0.038(4) 0.040(3) 0.035(3) 0.005(3) 0.018(3) 0.014(3)
C14A 0.054(4) 0.036(3) 0.038(4) -0.005(3) 0.020(3) 0.014(3)
C15A 0.052(5) 0.067(5) 0.037(4) -0.012(3) 0.018(3) 0.018(4)
C15 0.036(4) 0.054(4) 0.030(3) 0.004(3) 0.016(3) 0.011(3)
C16A 0.065(6) 0.064(5) 0.047(4) -0.019(4) 0.021(4) 0.020(4)
C16 0.049(4) 0.053(4) 0.030(3) 0.009(3) 0.016(3) 0.017(3)
C17A 0.048(4) 0.053(4) 0.047(4) -0.022(3) 0.012(4) 0.005(3)
C17 0.052(4) 0.034(3) 0.043(4) 0.009(3) 0.031(3) 0.011(3)
C18A 0.043(4) 0.040(4) 0.059(5) -0.017(3) 0.023(4) 0.001(3)
C18 0.045(4) 0.035(3) 0.044(4) 0.011(3) 0.030(3) 0.009(3)
C19A 0.046(4) 0.035(3) 0.050(4) -0.011(3) 0.027(3) 0.001(3)
C19 0.032(3) 0.032(3) 0.034(3) 0.000(2) 0.018(3) 0.003(3)
C20A 0.048(4) 0.033(3) 0.039(4) -0.016(3) 0.025(3) -0.007(3)
C20 0.031(4) 0.032(3) 0.032(3) 0.006(2) 0.012(3) 0.007(3)
C21 0.022(3) 0.040(4) 0.035(3) -0.002(3) 0.011(3) 0.002(3)
C21A 0.042(4) 0.045(4) 0.033(3) 0.000(3) 0.027(3) 0.001(3)
C22 0.033(3) 0.030(3) 0.030(3) -0.006(2) 0.017(3) 0.000(2)
C22A 0.041(4) 0.034(3) 0.039(3) 0.003(3) 0.025(3) 0.010(3)
C23 0.033(3) 0.024(3) 0.036(3) -0.003(2) 0.020(3) -0.003(2)
C23A 0.038(4) 0.023(3) 0.038(3) 0.008(2) 0.019(3) 0.002(3)
C24 0.040(4) 0.041(3) 0.029(3) 0.003(3) 0.016(3) -0.005(3)
C24A 0.045(4) 0.033(3) 0.035(3) 0.000(3) 0.025(3) 0.002(3)
C25 0.043(4) 0.051(4) 0.037(4) -0.001(3) 0.024(3) 0.000(3)
C25A 0.044(4) 0.046(4) 0.053(4) 0.005(3) 0.024(3) 0.003(3)
C26 0.043(4) 0.063(4) 0.043(4) 0.005(3) 0.028(3) 0.004(3)
C26A 0.044(4) 0.063(5) 0.050(4) 0.004(3) 0.026(4) 0.010(3)
C27 0.031(4) 0.052(4) 0.040(4) 0.000(3) 0.016(3) 0.005(3)
C27A 0.046(4) 0.068(5) 0.036(4) 0.002(3) 0.026(3) 0.012(3)
Na4 0.083(5) 0.080(5) 0.116(6) 0.016(4) 0.043(5) 0.006(4)
O4X 0.071(4) 0.059(3) 0.075(4) -0.001(3) 0.037(3) -0.001(3)
O1X 0.05(2) 0.042(19) 0.08(2) 0.000 -0.021(18) 0.000
O2X 0.11(2) 0.060(14) 0.13(2) 0.004(15) 0.09(2) -0.001(15)

loop_
_atom_type_symbol
_atom_type_description
_atom_type_scat_dispersion_real
_atom_type_scat_dispersion_imag
_atom_type_scat_source
C C 0.0033 0.0016 'International Tables Vol C Tables 4.2.6.8 and 6.1.1.4'
H H 0.0000 0.0000 'International Tables Vol C Tables 4.2.6.8 and 6.1.1.4'
N N 0.0061 0.0033 'International Tables Vol C Tables 4.2.6.8 and 6.1.1.4'
O O 0.0106 0.0060 'International Tables Vol C Tables 4.2.6.8 and 6.1.1.4'
Cl Cl 0.1484 0.1585 'International Tables Vol C Tables 4.2.6.8 and 6.1.1.4'
Cu Cu 0.3201 1.2651 'International Tables Vol C Tables 4.2.6.8 and 6.1.1.4'
Na Na 0.0362 0.0249 'International Tables Vol C Tables 4.2.6.8 and 6.1.1.4'

loop_
_geom_angle_atom_site_label_1
_geom_angle_atom_site_label_2
_geom_angle_atom_site_label_3
_geom_angle
_geom_angle_site_symmetry_1
_geom_angle_site_symmetry_3
O5 Cu1 N2 169.36(18) 2_556 .
O5 Cu1 O5 81.02(19) 2_556 .
N2 Cu1 O5 89.99(18) . .
O5 Cu1 O4 103.72(17) 2_556 .
N2 Cu1 O4 83.06(19) . .
O5 Cu1 O4 161.14(17) . .
O5 Cu1 Cl1 99.59(12) 2_556 .
N2 Cu1 Cl1 88.97(14) . .
O5 Cu1 Cl1 111.59(12) . .
O4 Cu1 Cl1 85.89(12) . .
O5 Cu1 Cu1 41.67(12) 2_556 2_556
N2 Cu1 Cu1 128.19(14) . 2_556
O5 Cu1 Cu1 40.90(12) . 2_556
O4 Cu1 Cu1 136.54(12) . 2_556
Cl1 Cu1 Cu1 119.27(4) . 2_556
O5A Cu2 N2A 167.8(2) 2_556 .
O5A Cu2 O5A 80.7(2) 2_556 .
N2A Cu2 O5A 89.6(2) . .
O5A Cu2 O4A 103.44(18) 2_556 .
N2A Cu2 O4A 82.8(2) . .
O5A Cu2 O4A 157.6(2) . .
O5A Cu2 Cl1 101.80(13) 2_556 .
N2A Cu2 Cl1 89.07(16) . .
O5A Cu2 Cl1 115.51(13) . .
O4A Cu2 Cl1 85.53(14) . .
O5A Cu2 Cu2 40.91(13) 2_556 2_556
N2A Cu2 Cu2 128.32(16) . 2_556
O5A Cu2 Cu2 40.20(12) . 2_556
O4A Cu2 Cu2 136.98(13) . 2_556
Cl1 Cu2 Cu2 119.07(4) . 2_556
Cu2 Cl1 Cu1 119.21(6) . .
C20 N1 N2 116.8(5) . .
C20 N1 C7 114.3(5) . .
N2 N1 C7 128.7(5) . .
C20A N1A N2A 116.3(5) . .
C20A N1A C7A 115.0(5) . .
N2A N1A C7A 128.6(5) . .
C21 N2 N1 122.0(5) . .
C21 N2 Cu1 128.7(4) . .
N1 N2 Cu1 108.7(4) . .
C21A N2A N1A 121.6(5) . .
C21A N2A Cu2 129.6(4) . .
N1A N2A Cu2 108.6(4) . .
C3A O1A H1AA 109.5 . .
C3 O1 H1A 109.5 . .
C5 O2 C13 119.2(5) . .
C5A O2A C13A 118.4(7) . .
C11 O3 H3A 109.5 . .
C11A O3B H3BA 109.5 . .
C20A O4A Cu2 105.9(4) . .
C20 O4 Cu1 106.8(4) . .
C23A O5A Cu2 131.8(4) . 2_556
C23A O5A Cu2 129.3(4) . .
Cu2 O5A Cu2 98.9(2) 2_556 .
C23 O5 Cu1 131.9(3) . 2_556
C23 O5 Cu1 130.2(3) . .
Cu1 O5 Cu1 97.43(19) 2_556 .
C2A C1A C6A 123.4(7) . .
C2A C1A H1AB 118.3 . .
C6A C1A H1AB 118.3 . .
C2 C1 C6 122.4(7) . .
C2 C1 H1B 118.8 . .
C6 C1 H1B 118.8 . .
C1 C2 C3 118.5(7) . .
C1 C2 H2A 120.8 . .
C3 C2 H2A 120.8 . .
C1A C2A C3A 118.9(7) . .
C1A C2A H2AA 120.6 . .
C3A C2A H2AA 120.6 . .
C4A C3A O1A 118.6(7) . .
C4A C3A C2A 120.6(8) . .
O1A C3A C2A 120.6(7) . .
C4 C3 O1 117.7(8) . .
C4 C3 C2 121.9(7) . .
O1 C3 C2 120.4(7) . .
C3A C4A C5A 120.1(8) . .
C3A C4A H4AA 119.9 . .
C5A C4A H4AA 119.9 . .
C3 C4 C5 118.5(7) . .
C3 C4 H4A 120.8 . .
C5 C4 H4A 120.8 . .
O2 C5 C6 122.1(6) . .
O2 C5 C4 116.1(7) . .
C6 C5 C4 121.8(6) . .
O2A C5A C4A 115.2(7) . .
O2A C5A C6A 121.9(7) . .
C4A C5A C6A 122.9(7) . .
C5A C6A C1A 113.8(7) . .
C5A C6A C7A 124.0(6) . .
C1A C6A C7A 122.2(6) . .
C5 C6 C1 116.9(6) . .
C5 C6 C7 120.6(6) . .
C1 C6 C7 122.4(6) . .
N1 C7 C8 111.7(5) . .
N1 C7 C6 110.2(5) . .
C8 C7 C6 111.5(5) . .
N1 C7 C14 98.3(5) . .
C8 C7 C14 112.3(5) . .
C6 C7 C14 112.2(5) . .
C6A C7A N1A 112.2(5) . .
C6A C7A C14A 114.5(5) . .
N1A C7A C14A 98.0(5) . .
C6A C7A C8A 110.2(6) . .
N1A C7A C8A 109.5(5) . .
C14A C7A C8A 111.9(5) . .
C13 C8 C9 118.1(6) . .
C13 C8 C7 119.1(5) . .
C9 C8 C7 122.8(6) . .
C13A C8A C9A 118.8(7) . .
C13A C8A C7A 121.0(7) . .
C9A C8A C7A 120.2(7) . .
C10 C9 C8 121.7(7) . .
C10 C9 H9A 119.2 . .
C8 C9 H9A 119.2 . .
C10A C9A C8A 120.9(10) . .
C10A C9A H9AA 119.6 . .
C8A C9A H9AA 119.6 . .
C9 C10 C11 119.8(6) . .
C9 C10 H10A 120.1 . .
C11 C10 H10A 120.1 . .
C11A C10A C9A 120.3(10) . .
C11A C10A H10B 119.8 . .
C9A C10A H10B 119.8 . .
O3 C11 C12 119.1(7) . .
O3 C11 C10 121.6(7) . .
C12 C11 C10 119.3(7) . .
C12A C11A C10A 121.0(9) . .
C12A C11A O3B 116.7(12) . .
C10A C11A O3B 122.3(11) . .
C11 C12 C13 120.6(7) . .
C11 C12 H12A 119.7 . .
C13 C12 H12A 119.7 . .
C11A C12A C13A 118.9(10) . .
C11A C12A H12B 120.6 . .
C13A C12A H12B 120.6 . .
O2 C13 C8 123.7(6) . .
O2 C13 C12 115.8(6) . .
C8 C13 C12 120.5(6) . .
C8A C13A O2A 124.3(7) . .
C8A C13A C12A 120.1(8) . .
O2A C13A C12A 115.5(8) . .
C15 C14 C19 120.3(6) . .
C15 C14 C7 127.7(6) . .
C19 C14 C7 112.0(5) . .
C19A C14A C15A 120.4(7) . .
C19A C14A C7A 112.3(6) . .
C15A C14A C7A 127.3(7) . .
C16A C15A C14A 116.9(8) . .
C16A C15A H15A 121.6 . .
C14A C15A H15A 121.6 . .
C14 C15 C16 117.1(6) . .
C14 C15 H15B 121.4 . .
C16 C15 H15B 121.4 . .
C15A C16A C17A 122.8(7) . .
C15A C16A H16A 118.6 . .
C17A C16A H16A 118.6 . .
C17 C16 C15 122.2(6) . .
C17 C16 H16B 118.9 . .
C15 C16 H16B 118.9 . .
C18A C17A C16A 120.3(7) . .
C18A C17A H17A 119.8 . .
C16A C17A H17A 119.8 . .
C16 C17 C18 121.2(6) . .
C16 C17 H17B 119.4 . .
C18 C17 H17B 119.4 . .
C17A C18A C19A 116.6(8) . .
C17A C18A H18A 121.7 . .
C19A C18A H18A 121.7 . .
C17 C18 C19 116.7(6) . .
C17 C18 H18B 121.7 . .
C19 C18 H18B 121.7 . .
C14A C19A C18A 122.9(6) . .
C14A C19A C20A 107.8(6) . .
C18A C19A C20A 129.2(7) . .
C18 C19 C14 122.4(6) . .
C18 C19 C20 130.8(6) . .
C14 C19 C20 106.7(5) . .
O4A C20A N1A 123.4(6) . .
O4A C20A C19A 130.0(6) . .
N1A C20A C19A 106.6(5) . .
O4 C20 N1 122.3(5) . .
O4 C20 C19 129.4(6) . .
N1 C20 C19 108.3(5) . .
N2 C21 C22 123.8(5) . .
N2 C21 H21A 118.1 . .
C22 C21 H21A 118.1 . .
N2A C21A C22A 123.6(6) . .
N2A C21A H21B 118.2 . .
C22A C21A H21B 118.2 . .
C23 C22 C27 118.7(5) . .
C23 C22 C21 124.5(6) . .
C27 C22 C21 116.7(5) . .
C27A C22A C23A 119.2(6) . .
C27A C22A C21A 116.3(5) . .
C23A C22A C21A 124.5(6) . .
O5 C23 C22 121.1(5) . .
O5 C23 C24 120.7(5) . .
C22 C23 C24 118.1(6) . .
O5A C23A C24A 120.2(5) . .
O5A C23A C22A 121.4(5) . .
C24A C23A C22A 118.3(6) . .
C25 C24 C23 121.3(6) . .
C25 C24 H24A 119.3 . .
C23 C24 H24A 119.3 . .
C23A C24A C25A 122.0(6) . .
C23A C24A H24B 119.0 . .
C25A C24A H24B 119.0 . .
C24 C25 C26 122.4(6) . .
C24 C25 H25A 118.8 . .
C26 C25 H25A 118.8 . .
C24A C25A C26A 118.5(7) . .
C24A C25A H25B 120.7 . .
C26A C25A H25B 120.7 . .
C27 C26 C25 116.9(7) . .
C27 C26 H26A 121.6 . .
C25 C26 H26A 121.6 . .
C27A C26A C25A 120.5(7) . .
C27A C26A H26B 119.7 . .
C25A C26A H26B 119.7 . .
C26 C27 C22 122.5(6) . .
C26 C27 H27A 118.7 . .
C22 C27 H27A 118.7 . .
C26A C27A C22A 121.3(6) . .
C26A C27A H27B 119.4 . .
C22A C27A H27B 119.4 . .
Na4 O4X H4X 109.5 . .

loop_
_geom_bond_atom_site_label_1
_geom_bond_atom_site_label_2
_geom_bond_distance
_geom_bond_site_symmetry_2
Cu1 O5 1.913(4) 2_556
Cu1 N2 1.930(5) .
Cu1 O5 1.943(4) .
Cu1 O4 2.041(4) .
Cu1 Cl1 2.5331(17) .
Cu1 Cu1 2.8981(14) 2_556
Cu2 O5A 1.921(4) 2_556
Cu2 N2A 1.938(5) .
Cu2 O5A 1.949(4) .
Cu2 O4A 2.081(4) .
Cu2 Cl1 2.4911(17) .
Cu2 Cu2 2.9403(15) 2_556
N1 C20 1.352(8) .
N1 N2 1.361(7) .
N1 C7 1.489(7) .
N1A C20A 1.349(9) .
N1A N2A 1.395(7) .
N1A C7A 1.502(8) .
N2 C21 1.291(8) .
N2A C21A 1.272(8) .
O1A C3A 1.363(10) .
O1A H1AA 0.8400 .
O1 C3 1.379(9) .
O1 H1A 0.8400 .
O2 C5 1.358(8) .
O2 C13 1.377(8) .
O2A C5A 1.353(9) .
O2A C13A 1.386(11) .
O3 C11 1.357(9) .
O3 H3A 0.8400 .
O3B C11A 1.390(13) .
O3B H3BA 0.8400 .
O4A C20A 1.242(8) .
O4 C20 1.242(7) .
O5A C23A 1.327(7) .
O5A Cu2 1.921(4) 2_556
O5 C23 1.336(7) .
O5 Cu1 1.913(4) 2_556
C1A C2A 1.361(10) .
C1A C6A 1.403(10) .
C1A H1AB 0.9500 .
C1 C2 1.348(10) .
C1 C6 1.385(10) .
C1 H1B 0.9500 .
C2 C3 1.399(11) .
C2 H2A 0.9500 .
C2A C3A 1.403(11) .
C2A H2AA 0.9500 .
C3A C4A 1.311(11) .
C3 C4 1.329(11) .
C4A C5A 1.392(12) .
C4A H4AA 0.9500 .
C4 C5 1.395(10) .
C4 H4A 0.9500 .
C5 C6 1.381(9) .
C5A C6A 1.403(10) .
C6A C7A 1.477(10) .
C6 C7 1.516(9) .
C7 C8 1.512(9) .
C7 C14 1.530(9) .
C7A C14A 1.505(10) .
C7A C8A 1.534(9) .
C8 C13 1.375(9) .
C8 C9 1.385(9) .
C8A C13A 1.366(11) .
C8A C9A 1.371(11) .
C9 C10 1.377(10) .
C9 H9A 0.9500 .
C9A C10A 1.365(13) .
C9A H9AA 0.9500 .
C10 C11 1.388(10) .
C10 H10A 0.9500 .
C10A C11A 1.361(15) .
C10A H10B 0.9500 .
C11 C12 1.364(10) .
C11A C12A 1.341(15) .
C12 C13 1.404(10) .
C12 H12A 0.9500 .
C12A C13A 1.424(11) .
C12A H12B 0.9500 .
C14 C15 1.380(8) .
C14 C19 1.395(9) .
C14A C19A 1.390(10) .
C14A C15A 1.394(9) .
C15A C16A 1.376(11) .
C15A H15A 0.9500 .
C15 C16 1.394(10) .
C15 H15B 0.9500 .
C16A C17A 1.408(12) .
C16A H16A 0.9500 .
C16 C17 1.379(10) .
C16 H16B 0.9500 .
C17A C18A 1.385(10) .
C17A H17A 0.9500 .
C17 C18 1.380(9) .
C17 H17B 0.9500 .
C18A C19A 1.391(10) .
C18A H18A 0.9500 .
C18 C19 1.391(9) .
C18 H18B 0.9500 .
C19A C20A 1.457(9) .
C19 C20 1.458(8) .
C21 C22 1.454(8) .
C21 H21A 0.9500 .
C21A C22A 1.435(9) .
C21A H21B 0.9500 .
C22 C23 1.397(8) .
C22 C27 1.409(9) .
C22A C27A 1.406(10) .
C22A C23A 1.416(9) .
C23 C24 1.400(8) .
C23A C24A 1.382(9) .
C24 C25 1.353(9) .
C24 H24A 0.9500 .
C24A C25A 1.391(10) .
C24A H24B 0.9500 .
C25 C26 1.385(10) .
C25 H25A 0.9500 .
C25A C26A 1.408(10) .
C25A H25B 0.9500 .
C26 C27 1.380(9) .
C26 H26A 0.9500 .
C26A C27A 1.348(10) .
C26A H26B 0.9500 .
C27 H27A 0.9500 .
C27A H27B 0.9500 .
Na4 O4X 1.473(10) .
O4X H4X 0.8400 .

loop_
_geom_torsion_atom_site_label_1
_geom_torsion_atom_site_label_2
_geom_torsion_atom_site_label_3
_geom_torsion_atom_site_label_4
_geom_torsion
_geom_torsion_site_symmetry_1
_geom_torsion_site_symmetry_4
O5A Cu2 Cl1 Cu1 -51.00(15) 2_556 .
N2A Cu2 Cl1 Cu1 123.35(17) . .
O5A Cu2 Cl1 Cu1 34.22(16) . .
O4A Cu2 Cl1 Cu1 -153.82(14) . .
Cu2 Cu2 Cl1 Cu1 -11.11(10) 2_556 .
O5 Cu1 Cl1 Cu2 -47.71(14) 2_556 .
N2 Cu1 Cl1 Cu2 125.93(16) . .
O5 Cu1 Cl1 Cu2 36.35(15) . .
O4 Cu1 Cl1 Cu2 -150.95(14) . .
Cu1 Cu1 Cl1 Cu2 -8.40(10) 2_556 .
C20 N1 N2 C21 -177.2(5) . .
C7 N1 N2 C21 -3.3(9) . .
C20 N1 N2 Cu1 11.2(6) . .
C7 N1 N2 Cu1 -174.9(5) . .
O5 Cu1 N2 C21 46.1(13) 2_556 .
O5 Cu1 N2 C21 13.9(5) . .
O4 Cu1 N2 C21 176.4(5) . .
Cl1 Cu1 N2 C21 -97.6(5) . .
Cu1 Cu1 N2 C21 29.8(6) 2_556 .
O5 Cu1 N2 N1 -143.0(9) 2_556 .
O5 Cu1 N2 N1 -175.2(4) . .
O4 Cu1 N2 N1 -12.8(3) . .
Cl1 Cu1 N2 N1 73.2(3) . .
Cu1 Cu1 N2 N1 -159.4(3) 2_556 .
C20A N1A N2A C21A -175.1(6) . .
C7A N1A N2A C21A 2.9(10) . .
C20A N1A N2A Cu2 10.9(6) . .
C7A N1A N2A Cu2 -171.2(5) . .
O5A Cu2 N2A C21A 51.4(13) 2_556 .
O5A Cu2 N2A C21A 14.0(6) . .
O4A Cu2 N2A C21A 172.8(6) . .
Cl1 Cu2 N2A C21A -101.6(6) . .
Cu2 Cu2 N2A C21A 25.8(7) 2_556 .
O5A Cu2 N2A N1A -135.2(9) 2_556 .
O5A Cu2 N2A N1A -172.6(4) . .
O4A Cu2 N2A N1A -13.8(4) . .
Cl1 Cu2 N2A N1A 71.9(4) . .
Cu2 Cu2 N2A N1A -160.8(3) 2_556 .
O5A Cu2 O4A C20A -175.3(4) 2_556 .
N2A Cu2 O4A C20A 15.4(4) . .
O5A Cu2 O4A C20A 86.4(6) . .
Cl1 Cu2 O4A C20A -74.2(4) . .
Cu2 Cu2 O4A C20A 156.7(3) 2_556 .
O5 Cu1 O4 C20 -175.3(4) 2_556 .
N2 Cu1 O4 C20 13.0(4) . .
O5 Cu1 O4 C20 82.1(6) . .
Cl1 Cu1 O4 C20 -76.4(4) . .
Cu1 Cu1 O4 C20 154.0(3) 2_556 .
O5A Cu2 O5A C23A 173.1(4) 2_556 .
N2A Cu2 O5A C23A -14.4(5) . .
O4A Cu2 O5A C23A -84.2(6) . .
Cl1 Cu2 O5A C23A 74.3(5) . .
Cu2 Cu2 O5A C23A 180(100) 2_556 .
O5A Cu2 O5A Cu2 -6.9(3) 2_556 2_556
N2A Cu2 O5A Cu2 165.6(2) . 2_556
O4A Cu2 O5A Cu2 95.8(5) . 2_556
Cl1 Cu2 O5A Cu2 -105.63(15) . 2_556
O5 Cu1 O5 C23 173.7(4) 2_556 .
N2 Cu1 O5 C23 -12.0(5) . .
O4 Cu1 O5 C23 -80.0(7) . .
Cl1 Cu1 O5 C23 76.9(4) . .
Cu1 Cu1 O5 C23 -172.8(5) 2_556 .
O5 Cu1 O5 Cu1 -13.4(2) 2_556 2_556
N2 Cu1 O5 Cu1 160.86(19) . 2_556
O4 Cu1 O5 Cu1 92.8(5) . 2_556
Cl1 Cu1 O5 Cu1 -110.26(13) . 2_556
C6 C1 C2 C3 -1.4(12) . .
C6A C1A C2A C3A -1.0(10) . .
C1A C2A C3A C4A 4.3(11) . .
C1A C2A C3A O1A 179.7(6) . .
C1 C2 C3 C4 0.7(13) . .
C1 C2 C3 O1 -179.7(7) . .
O1A C3A C4A C5A -178.8(7) . .
C2A C3A C4A C5A -3.3(12) . .
O1 C3 C4 C5 -179.8(7) . .
C2 C3 C4 C5 -0.3(13) . .
C13 O2 C5 C6 -11.4(11) . .
C13 O2 C5 C4 167.0(7) . .
C3 C4 C5 O2 -178.0(8) . .
C3 C4 C5 C6 0.5(12) . .
C13A O2A C5A C4A 175.4(7) . .
C13A O2A C5A C6A -5.0(11) . .
C3A C4A C5A O2A 178.7(7) . .
C3A C4A C5A C6A -0.9(12) . .
O2A C5A C6A C1A -175.7(7) . .
C4A C5A C6A C1A 3.8(10) . .
O2A C5A C6A C7A 3.0(11) . .
C4A C5A C6A C7A -177.5(7) . .
C2A C1A C6A C5A -2.8(9) . .
C2A C1A C6A C7A 178.5(6) . .
O2 C5 C6 C1 177.3(7) . .
C4 C5 C6 C1 -1.1(10) . .
O2 C5 C6 C7 -4.3(10) . .
C4 C5 C6 C7 177.4(6) . .
C2 C1 C6 C5 1.5(10) . .
C2 C1 C6 C7 -176.9(6) . .
C20 N1 C7 C8 -125.4(6) . .
N2 N1 C7 C8 60.5(8) . .
C20 N1 C7 C6 110.0(6) . .
N2 N1 C7 C6 -64.0(7) . .
C20 N1 C7 C14 -7.4(6) . .
N2 N1 C7 C14 178.6(5) . .
C5 C6 C7 N1 142.9(6) . .
C1 C6 C7 N1 -38.8(8) . .
C5 C6 C7 C8 18.2(8) . .
C1 C6 C7 C8 -163.4(6) . .
C5 C6 C7 C14 -108.7(7) . .
C1 C6 C7 C14 69.6(7) . .
C5A C6A C7A N1A -124.0(7) . .
C1A C6A C7A N1A 54.6(8) . .
C5A C6A C7A C14A 125.5(7) . .
C1A C6A C7A C14A -55.9(8) . .
C5A C6A C7A C8A -1.7(8) . .
C1A C6A C7A C8A 176.9(5) . .
C20A N1A C7A C6A -126.2(6) . .
N2A N1A C7A C6A 55.8(8) . .
C20A N1A C7A C14A -5.5(7) . .
N2A N1A C7A C14A 176.5(6) . .
C20A N1A C7A C8A 111.1(6) . .
N2A N1A C7A C8A -66.9(8) . .
N1 C7 C8 C13 -141.9(6) . .
C6 C7 C8 C13 -18.1(7) . .
C14 C7 C8 C13 108.8(6) . .
N1 C7 C8 C9 39.6(8) . .
C6 C7 C8 C9 163.4(5) . .
C14 C7 C8 C9 -69.7(7) . .
C6A C7A C8A C13A 2.9(8) . .
N1A C7A C8A C13A 126.8(7) . .
C14A C7A C8A C13A -125.7(7) . .
C6A C7A C8A C9A -178.1(7) . .
N1A C7A C8A C9A -54.2(8) . .
C14A C7A C8A C9A 53.3(9) . .
C13 C8 C9 C10 -1.5(9) . .
C7 C8 C9 C10 177.0(6) . .
C13A C8A C9A C10A 1.7(14) . .
C7A C8A C9A C10A -177.3(9) . .
C8 C9 C10 C11 1.3(10) . .
C8A C9A C10A C11A -0.7(18) . .
C9 C10 C11 O3 177.4(6) . .
C9 C10 C11 C12 -1.8(10) . .
C9A C10A C11A C12A -1(2) . .
C9A C10A C11A O3B 179.1(14) . .
O3 C11 C12 C13 -176.7(7) . .
C10 C11 C12 C13 2.6(11) . .
C10A C11A C12A C13A 1.0(19) . .
O3B C11A C12A C13A -178.8(12) . .
C5 O2 C13 C8 11.4(11) . .
C5 O2 C13 C12 -167.8(7) . .
C9 C8 C13 O2 -177.0(6) . .
C7 C8 C13 O2 4.4(10) . .
C9 C8 C13 C12 2.2(10) . .
C7 C8 C13 C12 -176.3(6) . .
C11 C12 C13 O2 176.5(7) . .
C11 C12 C13 C8 -2.8(11) . .
C9A C8A C13A O2A 175.4(7) . .
C7A C8A C13A O2A -5.6(11) . .
C9A C8A C13A C12A -1.4(12) . .
C7A C8A C13A C12A 177.6(7) . .
C5A O2A C13A C8A 6.5(11) . .
C5A O2A C13A C12A -176.5(7) . .
C11A C12A C13A C8A 0.0(14) . .
C11A C12A C13A O2A -177.0(10) . .
N1 C7 C14 C15 -174.0(6) . .
C8 C7 C14 C15 -56.4(8) . .
C6 C7 C14 C15 70.2(8) . .
N1 C7 C14 C19 6.2(6) . .
C8 C7 C14 C19 123.8(6) . .
C6 C7 C14 C19 -109.6(6) . .
C6A C7A C14A C19A 123.5(6) . .
N1A C7A C14A C19A 4.6(7) . .
C8A C7A C14A C19A -110.2(6) . .
C6A C7A C14A C15A -55.5(9) . .
N1A C7A C14A C15A -174.4(7) . .
C8A C7A C14A C15A 70.8(9) . .
C19A C14A C15A C16A -0.1(10) . .
C7A C14A C15A C16A 178.8(6) . .
C19 C14 C15 C16 -1.2(9) . .
C7 C14 C15 C16 179.0(6) . .
C14A C15A C16A C17A 0.8(11) . .
C14 C15 C16 C17 0.5(10) . .
C15A C16A C17A C18A 0.1(11) . .
C15 C16 C17 C18 1.6(10) . .
C16A C17A C18A C19A -1.6(10) . .
C16 C17 C18 C19 -2.7(9) . .
C15A C14A C19A C18A -1.6(10) . .
C7A C14A C19A C18A 179.4(6) . .
C15A C14A C19A C20A 176.6(6) . .
C7A C14A C19A C20A -2.4(7) . .
C17A C18A C19A C14A 2.4(10) . .
C17A C18A C19A C20A -175.4(6) . .
C17 C18 C19 C14 2.0(9) . .
C17 C18 C19 C20 -174.0(6) . .
C15 C14 C19 C18 0.0(9) . .
C7 C14 C19 C18 179.8(5) . .
C15 C14 C19 C20 176.8(6) . .
C7 C14 C19 C20 -3.4(7) . .
Cu2 O4A C20A N1A -14.5(7) . .
Cu2 O4A C20A C19A 166.4(6) . .
N2A N1A C20A O4A 3.4(9) . .
C7A N1A C20A O4A -174.8(6) . .
N2A N1A C20A C19A -177.3(5) . .
C7A N1A C20A C19A 4.5(7) . .
C14A C19A C20A O4A 178.1(6) . .
C18A C19A C20A O4A -3.9(12) . .
C14A C19A C20A N1A -1.2(7) . .
C18A C19A C20A N1A 176.9(6) . .
Cu1 O4 C20 N1 -11.0(7) . .
Cu1 O4 C20 C19 168.5(5) . .
N2 N1 C20 O4 0.4(8) . .
C7 N1 C20 O4 -174.4(5) . .
N2 N1 C20 C19 -179.2(5) . .
C7 N1 C20 C19 6.0(7) . .
C18 C19 C20 O4 -4.6(11) . .
C14 C19 C20 O4 179.0(6) . .
C18 C19 C20 N1 175.0(6) . .
C14 C19 C20 N1 -1.5(7) . .
N1 N2 C21 C22 179.5(5) . .
Cu1 N2 C21 C22 -10.8(8) . .
N1A N2A C21A C22A 179.2(6) . .
Cu2 N2A C21A C22A -8.1(9) . .
N2 C21 C22 C23 -0.1(9) . .
N2 C21 C22 C27 -177.7(6) . .
N2A C21A C22A C27A 178.9(6) . .
N2A C21A C22A C23A -3.4(10) . .
Cu1 O5 C23 C22 -164.0(4) 2_556 .
Cu1 O5 C23 C22 6.4(7) . .
Cu1 O5 C23 C24 14.8(8) 2_556 .
Cu1 O5 C23 C24 -174.8(4) . .
C27 C22 C23 O5 179.9(5) . .
C21 C22 C23 O5 2.3(8) . .
C27 C22 C23 C24 1.1(8) . .
C21 C22 C23 C24 -176.5(5) . .
Cu2 O5A C23A C24A 11.4(8) 2_556 .
Cu2 O5A C23A C24A -168.6(4) . .
Cu2 O5A C23A C22A -170.9(4) 2_556 .
Cu2 O5A C23A C22A 9.1(8) . .
C27A C22A C23A O5A -179.6(5) . .
C21A C22A C23A O5A 2.8(9) . .
C27A C22A C23A C24A -1.9(8) . .
C21A C22A C23A C24A -179.5(6) . .
O5 C23 C24 C25 -178.4(6) . .
C22 C23 C24 C25 0.4(9) . .
O5A C23A C24A C25A -178.4(5) . .
C22A C23A C24A C25A 3.8(9) . .
C23 C24 C25 C26 -1.4(10) . .
C23A C24A C25A C26A -2.8(10) . .
C24 C25 C26 C27 0.8(10) . .
C24A C25A C26A C27A -0.2(10) . .
C25 C26 C27 C22 0.8(10) . .
C23 C22 C27 C26 -1.7(9) . .
C21 C22 C27 C26 176.0(6) . .
C25A C26A C27A C22A 2.1(11) . .
C23A C22A C27A C26A -1.1(10) . .
C21A C22A C27A C26A 176.8(6) . .
